data_4501429
loop_
_publ_author_name
'Chen, Kai'
'Feng, Xing'
'Liang, Li-Li'
'Zhang, Yun-Qian'
'Zhu, Qian-Jiang'
'Xue, Sai-Feng'
'Tao, Zhu'

_publ_section_title
;
 Coordination and Supramolecular Self-Assemblies of Alkali and Alkaline
 Earth Metal Ions to Cucurbit[5]uril in the Presence of Nitrophenol
;
_journal_issue 12
_journal_name_full 'Crystal Growth &amp; Design'
_journal_page_first 5712
_journal_paper_doi 10.1021/cg201272e
_journal_volume 11
_journal_year 2011
_chemical_formula_moiety 'C30 H36 K2 N20 O13, C6 H5 N O3, 2I, 6(H2 O)'
_chemical_formula_sum 'C36 H53 I2 K2 N21 O22'
_chemical_formula_weight 1463.99
_chemical_name_systematic
;
 ?
;
_space_group_IT_number 33
_symmetry_cell_setting orthorhombic
_symmetry_space_group_name_Hall 'P 2c -2n'
_symmetry_space_group_name_H-M 'P n a 21'
_atom_sites_solution_hydrogens geom
_atom_sites_solution_primary direct
_atom_sites_solution_secondary difmap
_audit_creation_method SHELXL-97
_cell_angle_alpha 90.00
_cell_angle_beta 90.00
_cell_angle_gamma 90.00
_cell_formula_units_Z 4
_cell_length_a 11.7842(16)
_cell_length_b 24.518(3)
_cell_length_c 18.522(3)
_cell_measurement_temperature 223(2)
_cell_volume 5351.5(13)
_computing_structure_refinement 'SHELXL-97 (Sheldrick, 1997)'
_diffrn_ambient_temperature 223(2)
_diffrn_measured_fraction_theta_full 0.996
_diffrn_measured_fraction_theta_max 0.996
_diffrn_measurement_device_type 'Bruker CCD Area Detector'
_diffrn_measurement_method '\f and \w scan'
_diffrn_radiation_monochromator graphite
_diffrn_radiation_source 'fine-focus sealed tube'
_diffrn_radiation_type MoK\a
_diffrn_radiation_wavelength 0.71073
_diffrn_reflns_av_R_equivalents 0.0355
_diffrn_reflns_av_sigmaI/netI 0.0387
_diffrn_reflns_limit_h_max 14
_diffrn_reflns_limit_h_min -12
_diffrn_reflns_limit_k_max 29
_diffrn_reflns_limit_k_min -29
_diffrn_reflns_limit_l_max 21
_diffrn_reflns_limit_l_min -20
_diffrn_reflns_number 34741
_diffrn_reflns_theta_full 25.10
_diffrn_reflns_theta_max 25.10
_diffrn_reflns_theta_min 1.38
_exptl_absorpt_coefficient_mu 1.430
_exptl_absorpt_correction_T_max 0.6902
_exptl_absorpt_correction_T_min 0.6655
_exptl_absorpt_correction_type multi-scan
_exptl_absorpt_process_details 'SADABS (Bruker, 2008)'
_exptl_crystal_colour colorless
_exptl_crystal_density_diffrn 1.817
_exptl_crystal_density_method 'not measured'
_exptl_crystal_description prism
_exptl_crystal_F_000 2944
_exptl_crystal_size_max 0.31
_exptl_crystal_size_mid 0.29
_exptl_crystal_size_min 0.28
_platon_squeeze_details
;
;
_refine_diff_density_max 0.844
_refine_diff_density_min -0.352
_refine_diff_density_rms 0.066
_refine_ls_abs_structure_details 'Flack H D (1983), Acta Cryst. A39, 876-881'
_refine_ls_abs_structure_Flack 0.073(13)
_refine_ls_extinction_method none
_refine_ls_goodness_of_fit_ref 1.035
_refine_ls_hydrogen_treatment constr
_refine_ls_matrix_type full
_refine_ls_number_parameters 712
_refine_ls_number_reflns 9234
_refine_ls_number_restraints 1
_refine_ls_restrained_S_all 1.035
_refine_ls_R_factor_all 0.0433
_refine_ls_R_factor_gt 0.0374
_refine_ls_shift/su_max 0.002
_refine_ls_shift/su_mean 0.000
_refine_ls_structure_factor_coef Fsqd
_refine_ls_weighting_details 'calc w=1/[\s^2^(Fo^2^)+(0.0571P)^2^+0.2520P] where P=(Fo^2^+2Fc^2^)/3'
_refine_ls_weighting_scheme calc
_refine_ls_wR_factor_gt 0.0936
_refine_ls_wR_factor_ref 0.0969
_reflns_number_gt 8178
_reflns_number_total 9234
_reflns_threshold_expression >2sigma(I)
_cod_data_source_file cg201272e_si_002.cif
_cod_data_source_block complex11
_cod_database_code 4501429

loop_
_symmetry_equiv_pos_as_xyz
'x, y, z'
'-x, -y, z+1/2'
'x+1/2, -y+1/2, z'
'-x+1/2, y+1/2, z+1/2'

loop_
_atom_site_label
_atom_site_type_symbol
_atom_site_fract_x
_atom_site_fract_y
_atom_site_fract_z
_atom_site_U_iso_or_equiv
_atom_site_adp_type
_atom_site_occupancy
_atom_site_symmetry_multiplicity
_atom_site_calc_flag
_atom_site_refinement_flags
_atom_site_disorder_assembly
_atom_site_disorder_group
O1W O 0.2437(3) 0.44816(17) 0.0165(2) 0.0522(10) Uani 1 1 d . . .
O2W O 1.2553(3) 0.53103(16) 0.1631(3) 0.0679(14) Uani 1 1 d . . .
O3W O 1.2432(4) 0.4195(3) 0.2548(3) 0.114(2) Uani 1 1 d . . .
K1 K 0.43128(9) 0.47607(4) 0.09301(6) 0.0342(3) Uani 1 1 d . . .
K2 K 1.06985(9) 0.47027(5) 0.17563(6) 0.0366(3) Uani 1 1 d . . .
I1 I 0.41960(7) 0.26868(4) 0.33653(6) 0.04289(16) Uani 0.80 1 d P A 1
I1' I 0.4339(7) 0.2566(3) 0.3463(5) 0.145(3) Uani 0.20 1 d P B 2
I2 I 0.53352(6) 0.25242(3) -0.09579(4) 0.0759(2) Uani 0.90 1 d P C 1
I2' I 0.5996(3) 0.22384(15) -0.0789(2) 0.0367(8) Uani 0.10 1 d P D 2
C31 C 0.5417(4) 0.75326(19) 0.0555(3) 0.0371(12) Uani 1 1 d . . .
C32 C 0.5430(5) 0.7670(2) 0.1287(3) 0.0418(13) Uani 1 1 d . . .
H32 H 0.5984 0.7912 0.1463 0.050 Uiso 1 1 calc R . .
C33 C 0.4647(5) 0.7456(2) 0.1747(3) 0.0413(13) Uani 1 1 d . . .
H33 H 0.4653 0.7562 0.2234 0.050 Uiso 1 1 calc R . .
C34 C 0.3845(4) 0.7085(2) 0.1514(3) 0.0399(12) Uani 1 1 d . . .
H34 H 0.3311 0.6932 0.1832 0.048 Uiso 1 1 calc R . .
C35 C 0.3866(4) 0.69510(18) 0.0792(3) 0.0295(10) Uani 1 1 d . . .
C36 C 0.4627(4) 0.71679(18) 0.0301(3) 0.0342(11) Uani 1 1 d . . .
H36 H 0.4604 0.7069 -0.0189 0.041 Uiso 1 1 calc R . .
N21 N 0.3080(3) 0.65161(15) 0.0509(2) 0.0351(9) Uani 1 1 d . . .
O11 O 0.6202(3) 0.77619(16) 0.0114(2) 0.0555(11) Uani 1 1 d . . .
H11 H 0.6580 0.7988 0.0344 0.083 Uiso 1 1 calc R . .
O12 O 0.3216(3) 0.63601(14) -0.00967(19) 0.0463(9) Uani 1 1 d . . .
O13 O 0.2355(3) 0.63453(15) 0.0932(2) 0.0511(10) Uani 1 1 d . . .
C1 C 0.6354(4) 0.51635(18) -0.0483(3) 0.0299(11) Uani 1 1 d . . .
C2 C 0.8092(4) 0.55954(18) -0.0685(2) 0.0288(10) Uani 1 1 d . . .
H2 H 0.8211 0.5858 -0.1084 0.035 Uiso 1 1 calc R . .
C3 C 0.8177(4) 0.49898(16) -0.0955(3) 0.0263(9) Uani 1 1 d . . .
H3 H 0.8352 0.4969 -0.1477 0.032 Uiso 1 1 calc R . .
C4 C 0.9583(4) 0.51382(19) -0.0063(3) 0.0293(11) Uani 1 1 d . . .
C5 C 0.6665(4) 0.42314(16) -0.0940(3) 0.0276(10) Uani 1 1 d . . .
H5A H 0.5843 0.4235 -0.1022 0.033 Uiso 1 1 calc R . .
H5B H 0.7025 0.4109 -0.1389 0.033 Uiso 1 1 calc R . .
C6 C 0.9496(4) 0.42123(17) -0.0601(3) 0.0276(10) Uani 1 1 d . . .
H6A H 0.9388 0.4099 -0.1104 0.033 Uiso 1 1 calc R . .
H6B H 1.0313 0.4209 -0.0501 0.033 Uiso 1 1 calc R . .
C7 C 0.6139(4) 0.37075(17) 0.0158(2) 0.0265(10) Uani 1 1 d . . .
C8 C 0.7946(4) 0.35266(18) -0.0353(3) 0.0316(11) Uani 1 1 d . . .
H8 H 0.8071 0.3317 -0.0803 0.038 Uiso 1 1 calc R . .
C9 C 0.7732(4) 0.31415(18) 0.0313(3) 0.0288(10) Uani 1 1 d . . .
H9 H 0.7690 0.2753 0.0169 0.035 Uiso 1 1 calc R . .
C10 C 0.9394(4) 0.36475(19) 0.0506(3) 0.0321(11) Uani 1 1 d . . .
C11 C 0.5999(4) 0.3060(2) 0.1154(3) 0.0360(12) Uani 1 1 d . . .
H11A H 0.5189 0.3077 0.1035 0.043 Uiso 1 1 calc R . .
H11B H 0.6222 0.2675 0.1159 0.043 Uiso 1 1 calc R . .
C12 C 0.8845(4) 0.30261(18) 0.1500(3) 0.0325(11) Uani 1 1 d . . .
H12A H 0.8594 0.2645 0.1502 0.039 Uiso 1 1 calc R . .
H12B H 0.9653 0.3031 0.1627 0.039 Uiso 1 1 calc R . .
C13 C 0.5506(4) 0.36888(19) 0.2147(3) 0.0299(10) Uani 1 1 d . . .
C14 C 0.7126(4) 0.31559(17) 0.2321(3) 0.0328(11) Uani 1 1 d . . .
H14 H 0.7133 0.2765 0.2455 0.039 Uiso 1 1 calc R . .
C15 C 0.6951(4) 0.35172(17) 0.2985(2) 0.0290(10) Uani 1 1 d . . .
H15 H 0.6810 0.3297 0.3424 0.035 Uiso 1 1 calc R . .
C16 C 0.8737(4) 0.36807(17) 0.2506(3) 0.0286(10) Uani 1 1 d . . .
C17 C 0.5427(4) 0.42286(17) 0.3277(3) 0.0286(10) Uani 1 1 d . . .
H17A H 0.5514 0.4102 0.3776 0.034 Uiso 1 1 calc R . .
H17B H 0.4613 0.4242 0.3169 0.034 Uiso 1 1 calc R . .
C18 C 0.8313(4) 0.42133(17) 0.3599(3) 0.0324(11) Uani 1 1 d . . .
H18A H 0.7978 0.4093 0.4056 0.039 Uiso 1 1 calc R . .
H18B H 0.9140 0.4214 0.3659 0.039 Uiso 1 1 calc R . .
C19 C 0.5392(4) 0.51687(19) 0.2807(3) 0.0300(11) Uani 1 1 d . . .
C20 C 0.6815(4) 0.49798(18) 0.3642(3) 0.0297(10) Uani 1 1 d . . .
H20 H 0.6657 0.4942 0.4164 0.036 Uiso 1 1 calc R . .
C21 C 0.6909(4) 0.55843(16) 0.3412(3) 0.0288(9) Uani 1 1 d . . .
H21 H 0.6825 0.5833 0.3830 0.035 Uiso 1 1 calc R . .
C22 C 0.8631(4) 0.51432(17) 0.3151(2) 0.0258(10) Uani 1 1 d . . .
C23 C 0.5711(4) 0.61399(18) 0.2505(3) 0.0341(11) Uani 1 1 d . . .
H23A H 0.4899 0.6141 0.2390 0.041 Uiso 1 1 calc R . .
H23B H 0.5865 0.6456 0.2814 0.041 Uiso 1 1 calc R . .
C24 C 0.8549(4) 0.61293(18) 0.2848(3) 0.0317(11) Uani 1 1 d . . .
H24A H 0.9364 0.6115 0.2952 0.038 Uiso 1 1 calc R . .
H24B H 0.8227 0.6433 0.3125 0.038 Uiso 1 1 calc R . .
C25 C 0.5922(4) 0.60480(16) 0.1179(2) 0.0248(10) Uani 1 1 d . . .
C26 C 0.7412(4) 0.65013(17) 0.1778(3) 0.0296(11) Uani 1 1 d . . .
H26 H 0.7328 0.6877 0.1966 0.035 Uiso 1 1 calc R . .
C27 C 0.7649(4) 0.65033(17) 0.0959(3) 0.0305(10) Uani 1 1 d . . .
H27 H 0.7712 0.6878 0.0762 0.037 Uiso 1 1 calc R . .
C28 C 0.9158(4) 0.60675(18) 0.1565(3) 0.0284(10) Uani 1 1 d . . .
C29 C 0.6463(4) 0.61252(18) -0.0103(2) 0.0299(11) Uani 1 1 d . . .
H29A H 0.5642 0.6109 -0.0183 0.036 Uiso 1 1 calc R . .
H29B H 0.6756 0.6440 -0.0370 0.036 Uiso 1 1 calc R . .
C30 C 0.9347(4) 0.61127(18) 0.0229(3) 0.0303(11) Uani 1 1 d . . .
H30A H 0.9225 0.6427 -0.0088 0.036 Uiso 1 1 calc R . .
H30B H 1.0160 0.6093 0.0338 0.036 Uiso 1 1 calc R . .
N1 N 0.6972(3) 0.56361(15) -0.0392(2) 0.0312(9) Uani 1 1 d . . .
N2 N 0.7031(3) 0.47808(15) -0.0793(2) 0.0303(9) Uani 1 1 d . . .
N3 N 0.9015(3) 0.56213(15) -0.0151(2) 0.0301(9) Uani 1 1 d . . .
N4 N 0.9081(3) 0.47624(15) -0.0517(2) 0.0302(9) Uani 1 1 d . . .
N5 N 0.6912(3) 0.38410(15) -0.0383(2) 0.0293(9) Uani 1 1 d . . .
N6 N 0.6642(3) 0.33421(14) 0.0588(2) 0.0315(9) Uani 1 1 d . . .
N7 N 0.8949(3) 0.38228(16) -0.0138(2) 0.0300(9) Uani 1 1 d . . .
N8 N 0.8704(3) 0.32483(14) 0.0777(2) 0.0310(9) Uani 1 1 d . . .
N9 N 0.6163(3) 0.32829(15) 0.1864(2) 0.0307(9) Uani 1 1 d . . .
N10 N 0.5973(3) 0.38398(16) 0.2791(2) 0.0329(9) Uani 1 1 d . . .
N11 N 0.8216(3) 0.33253(14) 0.2042(2) 0.0297(9) Uani 1 1 d . . .
N12 N 0.8015(3) 0.38221(14) 0.3037(2) 0.0300(9) Uani 1 1 d . . .
N13 N 0.5904(3) 0.47783(15) 0.3213(2) 0.0291(9) Uani 1 1 d . . .
N14 N 0.5977(3) 0.56430(15) 0.2906(2) 0.0307(9) Uani 1 1 d . . .
N15 N 0.7940(3) 0.47620(14) 0.3450(2) 0.0304(9) Uani 1 1 d . . .
N16 N 0.8032(3) 0.56273(15) 0.3087(2) 0.0289(9) Uani 1 1 d . . .
N17 N 0.6353(3) 0.61987(15) 0.1837(2) 0.0311(9) Uani 1 1 d . . .
N18 N 0.6673(3) 0.62080(14) 0.0659(2) 0.0307(9) Uani 1 1 d . . .
N19 N 0.8392(3) 0.62375(14) 0.2082(2) 0.0292(8) Uani 1 1 d . . .
N20 N 0.8725(3) 0.61972(14) 0.0897(2) 0.0295(9) Uani 1 1 d . . .
O1 O 0.5349(3) 0.51024(12) -0.03116(19) 0.0322(7) Uani 1 1 d . . .
O2 O 0.5184(3) 0.38941(13) 0.02045(19) 0.0355(8) Uani 1 1 d . . .
O3 O 0.4633(3) 0.38758(13) 0.18821(19) 0.0364(8) Uani 1 1 d . . .
O4 O 0.4538(3) 0.51130(14) 0.2433(2) 0.0381(8) Uani 1 1 d . . .
O5 O 0.5030(3) 0.58187(12) 0.10850(19) 0.0330(8) Uani 1 1 d . . .
O6 O 1.0385(3) 0.50553(14) 0.03351(19) 0.0369(8) Uani 1 1 d . . .
O7 O 1.0263(3) 0.38167(14) 0.07844(19) 0.0371(8) Uani 1 1 d . . .
O8 O 0.9724(3) 0.38505(13) 0.2438(2) 0.0383(8) Uani 1 1 d . . .
O9 O 0.9616(3) 0.50805(12) 0.29729(17) 0.0305(7) Uani 1 1 d . . .
O10 O 1.0066(3) 0.58527(13) 0.16805(19) 0.0361(8) Uani 1 1 d . . .

loop_
_atom_site_aniso_label
_atom_site_aniso_U_11
_atom_site_aniso_U_22
_atom_site_aniso_U_33
_atom_site_aniso_U_23
_atom_site_aniso_U_13
_atom_site_aniso_U_12
O1W 0.029(2) 0.064(2) 0.064(3) 0.003(2) -0.0050(19) -0.0049(17)
O2W 0.035(2) 0.046(2) 0.122(4) 0.003(2) 0.009(3) 0.0061(17)
O3W 0.051(3) 0.228(8) 0.064(3) 0.040(4) 0.014(3) 0.044(4)
K1 0.0284(6) 0.0382(5) 0.0360(6) -0.0004(4) -0.0002(5) 0.0012(4)
K2 0.0326(6) 0.0452(6) 0.0321(6) 0.0014(5) -0.0010(5) -0.0070(5)
I1 0.0528(3) 0.0457(3) 0.0301(4) -0.0030(3) -0.0039(3) -0.0175(3)
I1' 0.246(7) 0.142(5) 0.046(3) -0.016(3) 0.001(4) -0.122(5)
I2 0.1025(5) 0.0791(3) 0.0462(3) -0.0096(3) -0.0042(3) -0.0438(4)
I2' 0.0350(19) 0.0413(17) 0.034(2) -0.0083(14) -0.0037(15) -0.0046(15)
C31 0.034(3) 0.036(2) 0.041(3) 0.002(2) 0.001(2) 0.000(2)
C32 0.044(3) 0.042(3) 0.040(3) -0.009(2) -0.012(3) 0.006(2)
C33 0.057(4) 0.039(3) 0.028(3) -0.004(2) -0.001(3) 0.018(3)
C34 0.042(3) 0.047(3) 0.031(3) 0.000(2) 0.002(2) 0.011(2)
C35 0.024(2) 0.036(2) 0.028(3) 0.001(2) -0.007(2) 0.0084(19)
C36 0.040(3) 0.034(2) 0.028(3) -0.003(2) -0.005(2) 0.005(2)
N21 0.029(2) 0.034(2) 0.042(3) 0.0057(19) -0.004(2) -0.0013(17)
O11 0.052(2) 0.061(2) 0.053(3) -0.0132(19) 0.007(2) -0.030(2)
O12 0.053(2) 0.056(2) 0.030(2) -0.0122(17) -0.0051(17) -0.0170(18)
O13 0.038(2) 0.053(2) 0.063(3) 0.0097(19) 0.003(2) -0.0043(17)
C1 0.033(3) 0.033(2) 0.024(3) 0.0046(19) -0.010(2) 0.007(2)
C2 0.031(3) 0.034(2) 0.021(2) 0.0022(18) 0.001(2) -0.0029(19)
C3 0.029(3) 0.038(2) 0.011(2) 0.005(2) -0.001(2) -0.0049(18)
C4 0.029(3) 0.033(2) 0.025(3) 0.0053(19) 0.009(2) -0.003(2)
C5 0.025(2) 0.037(2) 0.021(2) -0.009(2) 0.001(2) 0.0007(18)
C6 0.020(2) 0.036(2) 0.027(3) -0.003(2) 0.006(2) 0.0018(18)
C7 0.029(3) 0.029(2) 0.021(2) -0.0033(18) -0.002(2) -0.0047(19)
C8 0.034(3) 0.030(2) 0.032(3) -0.012(2) -0.005(2) -0.001(2)
C9 0.028(2) 0.030(2) 0.029(3) -0.0009(19) 0.002(2) 0.0018(19)
C10 0.027(3) 0.036(2) 0.034(3) -0.002(2) 0.004(2) 0.003(2)
C11 0.036(3) 0.032(2) 0.039(3) -0.004(2) 0.009(2) -0.012(2)
C12 0.031(3) 0.031(2) 0.036(3) 0.004(2) 0.005(2) 0.0137(19)
C13 0.029(3) 0.033(2) 0.027(3) 0.0064(19) 0.005(2) -0.003(2)
C14 0.037(3) 0.024(2) 0.038(3) 0.0094(19) 0.000(2) 0.000(2)
C15 0.033(3) 0.033(2) 0.021(2) 0.0092(19) -0.001(2) 0.0024(19)
C16 0.025(2) 0.024(2) 0.037(3) 0.0068(19) 0.004(2) -0.0013(19)
C17 0.023(2) 0.041(2) 0.021(2) 0.001(2) 0.011(2) -0.0014(17)
C18 0.032(3) 0.040(2) 0.025(3) 0.0068(19) 0.002(2) -0.001(2)
C19 0.025(3) 0.042(3) 0.023(3) -0.004(2) 0.010(2) -0.003(2)
C20 0.028(3) 0.043(3) 0.018(2) -0.002(2) 0.006(2) -0.002(2)
C21 0.032(2) 0.035(2) 0.019(2) -0.007(2) 0.003(2) -0.0001(18)
C22 0.027(3) 0.037(2) 0.014(2) -0.0082(17) -0.0047(19) -0.010(2)
C23 0.035(3) 0.031(2) 0.037(3) -0.009(2) 0.006(2) 0.010(2)
C24 0.027(3) 0.036(2) 0.032(3) 0.001(2) -0.008(2) -0.007(2)
C25 0.023(2) 0.0193(19) 0.033(3) -0.0027(18) -0.005(2) 0.0013(18)
C26 0.032(3) 0.0182(19) 0.038(3) -0.0007(19) -0.003(2) -0.0021(18)
C27 0.028(2) 0.025(2) 0.038(3) 0.007(2) -0.005(2) -0.0080(18)
C28 0.022(3) 0.027(2) 0.036(3) -0.0002(19) -0.007(2) -0.0062(19)
C29 0.036(3) 0.027(2) 0.027(3) 0.0060(19) -0.002(2) 0.007(2)
C30 0.031(3) 0.029(2) 0.031(3) 0.002(2) -0.002(2) -0.004(2)
N1 0.022(2) 0.035(2) 0.037(2) 0.0004(17) -0.0018(18) 0.0009(17)
N2 0.023(2) 0.0369(19) 0.031(2) -0.0040(16) 0.0010(18) -0.0036(16)
N3 0.032(2) 0.033(2) 0.025(2) 0.0024(16) -0.0079(17) -0.0001(16)
N4 0.025(2) 0.037(2) 0.028(2) -0.0017(17) -0.0001(18) 0.0036(16)
N5 0.028(2) 0.0318(19) 0.028(2) -0.0016(17) 0.0048(17) -0.0037(17)
N6 0.029(2) 0.0341(19) 0.032(2) -0.0093(18) 0.0034(18) -0.0084(17)
N7 0.027(2) 0.035(2) 0.028(2) -0.0009(17) -0.0006(17) -0.0035(16)
N8 0.034(2) 0.0301(19) 0.028(2) 0.0006(16) -0.0010(18) -0.0004(16)
N9 0.035(2) 0.0297(19) 0.028(2) 0.0033(17) 0.0012(18) -0.0010(16)
N10 0.031(2) 0.040(2) 0.028(2) 0.0004(18) 0.0038(18) -0.0028(17)
N11 0.030(2) 0.0267(18) 0.033(2) 0.0016(16) 0.0083(18) -0.0016(16)
N12 0.030(2) 0.0291(19) 0.031(2) 0.0010(16) 0.0019(18) -0.0084(16)
N13 0.032(2) 0.0341(19) 0.021(2) 0.0007(15) -0.0037(17) 0.0019(16)
N14 0.027(2) 0.032(2) 0.033(2) -0.0012(17) 0.0034(18) 0.0001(16)
N15 0.030(2) 0.0358(19) 0.026(2) 0.0011(17) 0.0013(19) 0.0043(15)
N16 0.024(2) 0.0332(19) 0.029(2) 0.0002(16) -0.0018(16) -0.0041(16)
N17 0.030(2) 0.034(2) 0.029(2) -0.0011(17) 0.0008(18) -0.0032(17)
N18 0.029(2) 0.0325(19) 0.031(2) 0.0022(16) -0.0102(18) -0.0018(16)
N19 0.030(2) 0.0335(19) 0.025(2) -0.0029(16) -0.0015(18) 0.0005(17)
N20 0.026(2) 0.033(2) 0.029(2) 0.0054(16) 0.0014(19) -0.0022(16)
O1 0.0192(17) 0.0369(17) 0.041(2) 0.0027(15) -0.0029(15) 0.0007(14)
O2 0.0277(19) 0.0398(18) 0.039(2) -0.0063(15) 0.0039(16) 0.0017(15)
O3 0.0331(19) 0.0428(18) 0.033(2) -0.0014(15) 0.0039(16) 0.0044(15)
O4 0.0254(18) 0.0438(19) 0.045(2) 0.0016(16) -0.0053(17) -0.0007(15)
O5 0.0292(19) 0.0329(16) 0.037(2) -0.0023(14) -0.0041(15) -0.0009(14)
O6 0.0249(18) 0.0451(19) 0.041(2) -0.0028(16) -0.0114(16) 0.0023(15)
O7 0.0286(19) 0.0501(19) 0.032(2) 0.0036(15) 0.0003(16) -0.0046(15)
O8 0.034(2) 0.0426(19) 0.038(2) 0.0045(15) 0.0036(17) 0.0048(16)
O9 0.0230(17) 0.0408(17) 0.0276(19) 0.0017(15) 0.0023(15) -0.0025(14)
O10 0.0317(19) 0.0424(18) 0.034(2) 0.0037(15) -0.0089(15) -0.0002(15)

loop_
_atom_type_symbol
_atom_type_description
_atom_type_scat_dispersion_real
_atom_type_scat_dispersion_imag
_atom_type_scat_source
C C 0.0033 0.0016 'International Tables Vol C Tables 4.2.6.8 and 6.1.1.4'
H H 0.0000 0.0000 'International Tables Vol C Tables 4.2.6.8 and 6.1.1.4'
N N 0.0061 0.0033 'International Tables Vol C Tables 4.2.6.8 and 6.1.1.4'
O O 0.0106 0.0060 'International Tables Vol C Tables 4.2.6.8 and 6.1.1.4'
K K 0.2009 0.2494 'International Tables Vol C Tables 4.2.6.8 and 6.1.1.4'
I I -0.4742 1.8119 'International Tables Vol C Tables 4.2.6.8 and 6.1.1.4'

loop_
_geom_angle_atom_site_label_1
_geom_angle_atom_site_label_2
_geom_angle_atom_site_label_3
_geom_angle
_geom_angle_site_symmetry_1
_geom_angle_site_symmetry_3
K2 O2W K1 112.41(15) . 1_655
O1W K1 O2 81.49(11) . .
O1W K1 O1 90.09(11) . .
O2 K1 O1 69.80(10) . .
O1W K1 O5 122.97(12) . .
O2 K1 O5 132.45(11) . .
O1 K1 O5 70.17(10) . .
O1W K1 O2W 76.09(13) . 1_455
O2 K1 O2W 152.64(11) . 1_455
O1 K1 O2W 125.06(12) . 1_455
O5 K1 O2W 73.99(11) . 1_455
O1W K1 O3 103.97(12) . .
O2 K1 O3 69.95(10) . .
O1 K1 O3 134.53(10) . .
O5 K1 O3 128.37(11) . .
O2W K1 O3 100.37(12) 1_455 .
O1W K1 O4 130.18(11) . .
O2 K1 O4 131.86(11) . .
O1 K1 O4 131.99(10) . .
O5 K1 O4 66.03(10) . .
O2W K1 O4 58.87(12) 1_455 .
O3 K1 O4 67.68(10) . .
O1W K1 K2 53.31(9) . 1_455
O2 K1 K2 119.89(8) . 1_455
O1 K1 K2 135.54(7) . 1_455
O5 K1 K2 106.52(7) . 1_455
O2W K1 K2 32.82(8) 1_455 1_455
O3 K1 K2 83.70(7) . 1_455
O4 K1 K2 76.88(7) . 1_455
O2W K2 O8 145.68(13) . .
O2W K2 O9 105.35(13) . .
O8 K2 O9 71.34(10) . .
O2W K2 O6 81.53(13) . .
O8 K2 O6 128.61(11) . .
O9 K2 O6 127.31(11) . .
O2W K2 O3W 72.28(17) . .
O8 K2 O3W 73.83(15) . .
O9 K2 O3W 93.40(14) . .
O6 K2 O3W 136.51(13) . .
O2W K2 O7 121.15(13) . .
O8 K2 O7 68.34(10) . .
O9 K2 O7 133.35(10) . .
O6 K2 O7 67.63(10) . .
O3W K2 O7 97.02(17) . .
O2W K2 O10 70.38(11) . .
O8 K2 O10 131.43(11) . .
O9 K2 O10 66.15(10) . .
O6 K2 O10 67.81(10) . .
O3W K2 O10 129.77(18) . .
O7 K2 O10 130.96(10) . .
O2W K2 K1 34.76(9) . 1_655
O8 K2 K1 125.65(8) . 1_655
O9 K2 K1 134.65(7) . 1_655
O6 K2 K1 78.25(7) . 1_655
O3W K2 K1 60.37(11) . 1_655
O7 K2 K1 88.86(7) . 1_655
O10 K2 K1 101.17(7) . 1_655
O11 C31 C36 121.7(5) . .
O11 C31 C32 118.5(5) . .
C36 C31 C32 119.8(5) . .
C33 C32 C31 120.5(5) . .
C33 C32 H32 119.8 . .
C31 C32 H32 119.8 . .
C32 C33 C34 121.5(5) . .
C32 C33 H33 119.3 . .
C34 C33 H33 119.3 . .
C35 C34 C33 116.6(5) . .
C35 C34 H34 121.7 . .
C33 C34 H34 121.7 . .
C34 C35 C36 124.0(5) . .
C34 C35 N21 119.8(4) . .
C36 C35 N21 116.2(4) . .
C31 C36 C35 117.6(5) . .
C31 C36 H36 121.2 . .
C35 C36 H36 121.2 . .
O12 N21 O13 125.5(4) . .
O12 N21 C35 118.1(4) . .
O13 N21 C35 116.4(4) . .
C31 O11 H11 109.5 . .
O1 C1 N2 126.0(4) . .
O1 C1 N1 125.2(4) . .
N2 C1 N1 108.8(4) . .
N1 C2 N3 115.1(4) . .
N1 C2 C3 104.2(3) . .
N3 C2 C3 102.0(3) . .
N1 C2 H2 111.6 . .
N3 C2 H2 111.6 . .
C3 C2 H2 111.6 . .
N4 C3 N2 115.2(4) . .
N4 C3 C2 103.5(3) . .
N2 C3 C2 101.9(3) . .
N4 C3 H3 111.8 . .
N2 C3 H3 111.8 . .
C2 C3 H3 111.8 . .
O6 C4 N3 126.7(5) . .
O6 C4 N4 126.2(4) . .
N3 C4 N4 107.1(4) . .
N5 C5 N2 115.2(4) . .
N5 C5 H5A 108.5 . .
N2 C5 H5A 108.5 . .
N5 C5 H5B 108.5 . .
N2 C5 H5B 108.5 . .
H5A C5 H5B 107.5 . .
N7 C6 N4 113.9(4) . .
N7 C6 H6A 108.8 . .
N4 C6 H6A 108.8 . .
N7 C6 H6B 108.8 . .
N4 C6 H6B 108.8 . .
H6A C6 H6B 107.7 . .
O2 C7 N6 128.3(4) . .
O2 C7 N5 124.5(4) . .
N6 C7 N5 107.2(4) . .
N5 C8 N7 115.7(4) . .
N5 C8 C9 102.4(4) . .
N7 C8 C9 102.5(4) . .
N5 C8 H8 111.8 . .
N7 C8 H8 111.8 . .
C9 C8 H8 111.8 . .
N8 C9 N6 115.1(4) . .
N8 C9 C8 103.2(3) . .
N6 C9 C8 102.2(3) . .
N8 C9 H9 111.9 . .
N6 C9 H9 111.8 . .
C8 C9 H9 111.8 . .
O7 C10 N8 126.0(5) . .
O7 C10 N7 125.6(4) . .
N8 C10 N7 108.4(4) . .
N9 C11 N6 113.9(4) . .
N9 C11 H11A 108.8 . .
N6 C11 H11A 108.8 . .
N9 C11 H11B 108.8 . .
N6 C11 H11B 108.8 . .
H11A C11 H11B 107.7 . .
N11 C12 N8 113.0(4) . .
N11 C12 H12A 109.0 . .
N8 C12 H12A 109.0 . .
N11 C12 H12B 109.0 . .
N8 C12 H12B 109.0 . .
H12A C12 H12B 107.8 . .
O3 C13 N10 125.8(4) . .
O3 C13 N9 126.4(5) . .
N10 C13 N9 107.7(4) . .
N11 C14 N9 115.2(4) . .
N11 C14 C15 103.9(4) . .
N9 C14 C15 103.9(4) . .
N11 C14 H14 111.1 . .
N9 C14 H14 111.1 . .
C15 C14 H14 111.1 . .
N10 C15 N12 114.9(4) . .
N10 C15 C14 103.0(4) . .
N12 C15 C14 103.5(4) . .
N10 C15 H15 111.6 . .
N12 C15 H15 111.6 . .
C14 C15 H15 111.6 . .
O8 C16 N12 125.5(4) . .
O8 C16 N11 124.8(4) . .
N12 C16 N11 109.8(4) . .
N10 C17 N13 112.4(4) . .
N10 C17 H17A 109.1 . .
N13 C17 H17A 109.1 . .
N10 C17 H17B 109.1 . .
N13 C17 H17B 109.1 . .
H17A C17 H17B 107.8 . .
N15 C18 N12 113.8(4) . .
N15 C18 H18A 108.8 . .
N12 C18 H18A 108.8 . .
N15 C18 H18B 108.8 . .
N12 C18 H18B 108.8 . .
H18A C18 H18B 107.7 . .
O4 C19 N13 126.6(4) . .
O4 C19 N14 125.7(5) . .
N13 C19 N14 107.6(4) . .
N13 C20 N15 114.7(4) . .
N13 C20 C21 103.5(4) . .
N15 C20 C21 102.5(3) . .
N13 C20 H20 111.8 . .
N15 C20 H20 111.8 . .
C21 C20 H20 111.8 . .
N14 C21 N16 114.4(4) . .
N14 C21 C20 102.6(3) . .
N16 C21 C20 104.4(3) . .
N14 C21 H21 111.6 . .
N16 C21 H21 111.6 . .
C20 C21 H21 111.6 . .
O9 C22 N15 126.6(4) . .
O9 C22 N16 124.8(4) . .
N15 C22 N16 108.6(4) . .
N17 C23 N14 113.8(4) . .
N17 C23 H23A 108.8 . .
N14 C23 H23A 108.8 . .
N17 C23 H23B 108.8 . .
N14 C23 H23B 108.8 . .
H23A C23 H23B 107.7 . .
N16 C24 N19 113.7(4) . .
N16 C24 H24A 108.8 . .
N19 C24 H24A 108.8 . .
N16 C24 H24B 108.8 . .
N19 C24 H24B 108.8 . .
H24A C24 H24B 107.7 . .
O5 C25 N18 126.6(4) . .
O5 C25 N17 125.3(4) . .
N18 C25 N17 108.0(4) . .
N19 C26 N17 115.4(4) . .
N19 C26 C27 104.0(4) . .
N17 C26 C27 103.3(3) . .
N19 C26 H26 111.2 . .
N17 C26 H26 111.2 . .
C27 C26 H26 111.2 . .
N18 C27 N20 113.1(4) . .
N18 C27 C26 103.2(3) . .
N20 C27 C26 103.2(4) . .
N18 C27 H27 112.2 . .
N20 C27 H27 112.2 . .
C26 C27 H27 112.2 . .
O10 C28 N20 125.9(4) . .
O10 C28 N19 126.0(4) . .
N20 C28 N19 108.1(4) . .
N1 C29 N18 114.0(4) . .
N1 C29 H29A 108.8 . .
N18 C29 H29A 108.8 . .
N1 C29 H29B 108.8 . .
N18 C29 H29B 108.8 . .
H29A C29 H29B 107.6 . .
N3 C30 N20 113.3(4) . .
N3 C30 H30A 108.9 . .
N20 C30 H30A 108.9 . .
N3 C30 H30B 108.9 . .
N20 C30 H30B 108.9 . .
H30A C30 H30B 107.7 . .
C1 N1 C2 112.5(4) . .
C1 N1 C29 121.6(4) . .
C2 N1 C29 125.6(4) . .
C1 N2 C5 123.3(4) . .
C1 N2 C3 112.5(4) . .
C5 N2 C3 124.1(3) . .
C4 N3 C30 121.9(4) . .
C4 N3 C2 113.9(4) . .
C30 N3 C2 124.2(4) . .
C4 N4 C6 122.9(4) . .
C4 N4 C3 113.5(4) . .
C6 N4 C3 123.3(4) . .
C7 N5 C5 122.7(4) . .
C7 N5 C8 113.6(4) . .
C5 N5 C8 123.6(4) . .
C7 N6 C9 114.0(4) . .
C7 N6 C11 120.8(4) . .
C9 N6 C11 122.8(4) . .
C10 N7 C6 123.8(4) . .
C10 N7 C8 113.3(4) . .
C6 N7 C8 122.5(4) . .
C10 N8 C9 112.4(4) . .
C10 N8 C12 122.5(4) . .
C9 N8 C12 124.4(4) . .
C13 N9 C11 123.5(4) . .
C13 N9 C14 112.1(4) . .
C11 N9 C14 123.9(4) . .
C13 N10 C15 113.0(4) . .
C13 N10 C17 122.5(4) . .
C15 N10 C17 123.8(4) . .
C16 N11 C14 111.0(4) . .
C16 N11 C12 121.8(4) . .
C14 N11 C12 123.9(4) . .
C16 N12 C18 122.6(4) . .
C16 N12 C15 111.3(4) . .
C18 N12 C15 126.1(4) . .
C19 N13 C20 113.5(4) . .
C19 N13 C17 121.5(4) . .
C20 N13 C17 124.3(4) . .
C19 N14 C21 112.6(4) . .
C19 N14 C23 122.3(4) . .
C21 N14 C23 125.0(4) . .
C22 N15 C18 122.5(4) . .
C22 N15 C20 112.9(3) . .
C18 N15 C20 124.5(4) . .
C22 N16 C24 122.8(4) . .
C22 N16 C21 111.4(3) . .
C24 N16 C21 124.9(4) . .
C25 N17 C26 112.9(4) . .
C25 N17 C23 122.4(4) . .
C26 N17 C23 124.0(4) . .
C25 N18 C29 122.5(4) . .
C25 N18 C27 112.5(4) . .
C29 N18 C27 124.9(4) . .
C28 N19 C26 112.9(4) . .
C28 N19 C24 122.5(4) . .
C26 N19 C24 124.5(4) . .
C28 N20 C30 123.1(4) . .
C28 N20 C27 111.5(4) . .
C30 N20 C27 124.8(4) . .
C1 O1 K1 133.0(3) . .
C7 O2 K1 132.7(3) . .
C13 O3 K1 130.4(3) . .
C19 O4 K1 130.0(3) . .
C25 O5 K1 136.5(3) . .
C4 O6 K2 136.5(3) . .
C10 O7 K2 132.4(3) . .
C16 O8 K2 134.9(3) . .
C22 O9 K2 135.0(3) . .
C28 O10 K2 130.8(3) . .

loop_
_geom_bond_atom_site_label_1
_geom_bond_atom_site_label_2
_geom_bond_distance
_geom_bond_site_symmetry_2
O1W K1 2.714(4) .
O2W K2 2.655(4) .
O2W K1 2.793(4) 1_655
O3W K2 2.806(5) .
K1 O2 2.716(3) .
K1 O1 2.735(4) .
K1 O5 2.743(3) .
K1 O2W 2.793(4) 1_455
K1 O3 2.821(4) .
K1 O4 2.927(4) .
K1 K2 4.5280(15) 1_455
K2 O8 2.698(4) .
K2 O9 2.750(3) .
K2 O6 2.795(4) .
K2 O7 2.868(4) .
K2 O10 2.920(3) .
K2 K1 4.5280(15) 1_655
C31 O11 1.357(6) .
C31 C36 1.374(7) .
C31 C32 1.396(8) .
C32 C33 1.361(8) .
C32 H32 0.9400 .
C33 C34 1.380(8) .
C33 H33 0.9400 .
C34 C35 1.376(7) .
C34 H34 0.9400 .
C35 C36 1.384(7) .
C35 N21 1.507(6) .
C36 H36 0.9400 .
N21 O12 1.196(5) .
N21 O13 1.233(5) .
O11 H11 0.8300 .
C1 O1 1.235(6) .
C1 N2 1.359(6) .
C1 N1 1.379(6) .
C2 N1 1.430(6) .
C2 N3 1.471(6) .
C2 C3 1.570(6) .
C2 H2 0.9900 .
C3 N4 1.450(6) .
C3 N2 1.474(6) .
C3 H3 0.9900 .
C4 O6 1.216(5) .
C4 N3 1.370(6) .
C4 N4 1.381(6) .
C5 N5 1.438(6) .
C5 N2 1.441(5) .
C5 H5A 0.9800 .
C5 H5B 0.9800 .
C6 N7 1.436(6) .
C6 N4 1.443(6) .
C6 H6A 0.9800 .
C6 H6B 0.9800 .
C7 O2 1.218(5) .
C7 N6 1.337(6) .
C7 N5 1.392(6) .
C8 N5 1.443(6) .
C8 N7 1.444(6) .
C8 C9 1.574(7) .
C8 H8 0.9900 .
C9 N8 1.455(6) .
C9 N6 1.467(6) .
C9 H9 0.9900 .
C10 O7 1.218(6) .
C10 N8 1.368(6) .
C10 N7 1.372(6) .
C11 N9 1.437(6) .
C11 N6 1.468(6) .
C11 H11A 0.9800 .
C11 H11B 0.9800 .
C12 N11 1.448(6) .
C12 N8 1.456(6) .
C12 H12A 0.9800 .
C12 H12B 0.9800 .
C13 O3 1.229(5) .
C13 N10 1.365(6) .
C13 N9 1.365(6) .
C14 N11 1.445(6) .
C14 N9 1.450(6) .
C14 C15 1.529(7) .
C14 H14 0.9900 .
C15 N10 1.443(6) .
C15 N12 1.463(6) .
C15 H15 0.9900 .
C16 O8 1.242(5) .
C16 N12 1.346(6) .
C16 N11 1.369(6) .
C17 N10 1.460(6) .
C17 N13 1.465(6) .
C17 H17A 0.9800 .
C17 H17B 0.9800 .
C18 N15 1.442(5) .
C18 N12 1.458(6) .
C18 H18A 0.9800 .
C18 H18B 0.9800 .
C19 O4 1.229(6) .
C19 N13 1.358(7) .
C19 N14 1.364(6) .
C20 N13 1.424(6) .
C20 N15 1.473(6) .
C20 C21 1.546(6) .
C20 H20 0.9900 .
C21 N14 1.451(6) .
C21 N16 1.457(6) .
C21 H21 0.9900 .
C22 O9 1.216(5) .
C22 N15 1.358(6) .
C22 N16 1.386(6) .
C23 N17 1.457(6) .
C23 N14 1.461(6) .
C23 H23A 0.9800 .
C23 H23B 0.9800 .
C24 N16 1.443(6) .
C24 N19 1.455(6) .
C24 H24A 0.9800 .
C24 H24B 0.9800 .
C25 O5 1.204(5) .
C25 N18 1.366(6) .
C25 N17 1.371(6) .
C26 N19 1.438(6) .
C26 N17 1.456(6) .
C26 C27 1.543(6) .
C26 H26 0.9900 .
C27 N18 1.468(6) .
C27 N20 1.478(6) .
C27 H27 0.9900 .
C28 O10 1.211(5) .
C28 N20 1.376(6) .
C28 N19 1.380(6) .
C29 N1 1.444(6) .
C29 N18 1.448(6) .
C29 H29A 0.9800 .
C29 H29B 0.9800 .
C30 N3 1.449(6) .
C30 N20 1.454(6) .
C30 H30A 0.9800 .
C30 H30B 0.9800 .

loop_
_platon_squeeze_void_nr
_platon_squeeze_void_average_x
_platon_squeeze_void_average_y
_platon_squeeze_void_average_z
_platon_squeeze_void_volume
_platon_squeeze_void_count_electrons
_platon_squeeze_void_content
1 0.179 0.682 0.278 40 19 ' '
2 0.230 0.317 0.192 69 30 ' '
3 0.269 0.817 0.692 69 30 ' '
4 0.251 1.016 0.134 28 6 ' '
5 0.248 0.516 0.634 27 6 ' '
6 0.321 0.182 0.779 40 19 ' '
7 0.679 0.818 0.278 40 19 ' '
8 0.730 0.183 0.192 69 30 ' '
9 0.769 0.683 0.692 69 30 ' '
10 0.751 0.484 0.134 27 6 ' '
11 0.748 0.984 0.634 27 6 ' '
12 0.821 0.318 0.779 40 19 ' '
